data_4027268
loop_
_publ_author_name
'Daniel T. Hog'
'Peter Mayer'
'Dirk Trauner'

_publ_contact_author_address
;
Department Chemie
Ludwig-Maximilians Universit\"at
Butenandtstra\&se 5-13 (Haus F)
D-81377 M\"unchen
Bundesrepublik Deutschland
;
_publ_contact_author_email dirk.trauner@cup.uni-muenchen.de
_publ_contact_author_fax '+49 089-2180-77972'
_publ_contact_author_name 'Dirk Trauner'
_publ_section_title
;
 A Unified Approach to trans-Hydrindane Sesterterpenoids
;
_journal_name_full 'Journal of Organic Chemistry'
_journal_page_first 5838
_journal_page_last 5843
_journal_paper_doi 10.1021/jo300726z
_journal_volume 77
_journal_year 2012
_chemical_absolute_configuration syn
_chemical_formula_moiety 'C15 H24 O3'
_chemical_formula_sum 'C15 H24 O3'
_chemical_formula_weight 252.349
_space_group_IT_number 4
_symmetry_cell_setting monoclinic
_symmetry_Int_Tables_number 4
_symmetry_space_group_name_Hall 'P 2yb'
_symmetry_space_group_name_H-M 'P 1 21 1'
_atom_sites_solution_hydrogens geom
_atom_sites_solution_primary direct
_atom_sites_solution_secondary difmap
_audit_author_name 'Mayer, P.'
_audit_block_code C15H24O3_pn060_trauner
_audit_creation_date 25-Feb-11
_audit_creation_method 'form98_non/compatible with shelxl97-2'
_audit_update_record 25-Feb-11
_cell_angle_alpha 90.00
_cell_angle_beta 93.215(2)
_cell_angle_gamma 90.00
_cell_formula_units_Z 2
_cell_length_a 10.0211(5)
_cell_length_b 5.8555(2)
_cell_length_c 11.9154(6)
_cell_measurement_reflns_used 2430
_cell_measurement_temperature 173(2)
_cell_measurement_theta_max 25.350
_cell_measurement_theta_min 3.134
_cell_volume 698.08(5)
_computing_cell_refinement 'HKL Scalepack (Otwinowski & Minor 1997)'
_computing_data_collection 'Collect (Bruker AXS BV, 1997-2004)'
_computing_data_reduction 'HKL Denzo and Scalepack (Otwinowski & Minor 1997)'
_computing_structure_refinement
;
Sheldrick, G. M. (2008).
<i>Acta Cryst.</i> A<b>64</b>, 112--122.
;
_computing_structure_solution
;
A. Altomare, M. C. Burla, M. Camalli, G. L. Cascarano, C. Giacovazzo, A.
Guagliardi, A. G. G. Moliterni, G. Polidori, R. Spagna: SIR97: a new tool for
crystal structure determination and refinement; J. Appl. Crystallogr. 1999,
32, 115-119.
;
_diffrn_ambient_temperature 173(2)
_diffrn_detector_area_resol_mean 9
_diffrn_measured_fraction_theta_full 0.991
_diffrn_measured_fraction_theta_max 0.991
_diffrn_measurement_device '95mm CCD camera on \k-goniostat'
_diffrn_measurement_device_type KappaCCD
_diffrn_measurement_method 'CCD; rotation images; thick slices'
_diffrn_orient_matrix_type 'by Bruker AXS Collect from scalepack cell'
_diffrn_orient_matrix_UB_11 0.0034582
_diffrn_orient_matrix_UB_12 0.1676825
_diffrn_orient_matrix_UB_13 0.0158067
_diffrn_orient_matrix_UB_21 -0.0992278
_diffrn_orient_matrix_UB_22 0.0094201
_diffrn_orient_matrix_UB_23 -0.0135986
_diffrn_orient_matrix_UB_31 -0.0114558
_diffrn_orient_matrix_UB_32 -0.0309763
_diffrn_orient_matrix_UB_33 0.0814301
_diffrn_radiation_collimation 0.20
_diffrn_radiation_monochromator 'MONTEL, graded multilayered x-ray optics'
_diffrn_radiation_source 'rotating anode'
_diffrn_radiation_type MoK\a
_diffrn_radiation_wavelength 0.71073
_diffrn_reflns_av_R_equivalents 0.0240
_diffrn_reflns_av_sigmaI/netI 0.0351
_diffrn_reflns_limit_h_max 12
_diffrn_reflns_limit_h_min -11
_diffrn_reflns_limit_k_max 7
_diffrn_reflns_limit_k_min -6
_diffrn_reflns_limit_l_max 14
_diffrn_reflns_limit_l_min -14
_diffrn_reflns_number 4457
_diffrn_reflns_theta_full 25.31
_diffrn_reflns_theta_max 25.31
_diffrn_reflns_theta_min 3.89
_diffrn_source_current 55.00
_diffrn_source_power 3.025
_diffrn_source_type 'FR 591 generator'
_diffrn_source_voltage 55.00
_exptl_absorpt_coefficient_mu 0.082
_exptl_absorpt_correction_type none
_exptl_crystal_colour colourless
_exptl_crystal_density_diffrn 1.20056(9)
_exptl_crystal_description rod
_exptl_crystal_F_000 276
_exptl_crystal_size_max 0.26
_exptl_crystal_size_mid 0.11
_exptl_crystal_size_min 0.06
_refine_diff_density_max 0.143
_refine_diff_density_min -0.152
_refine_diff_density_rms 0.035
_refine_ls_abs_structure_details 'Flack H D (1983), Acta Cryst. A39, 876-881'
_refine_ls_abs_structure_Flack 0.7(12)
_refine_ls_extinction_method none
_refine_ls_goodness_of_fit_ref 1.148
_refine_ls_hydrogen_treatment constr
_refine_ls_matrix_type full
_refine_ls_number_parameters 185
_refine_ls_number_reflns 2417
_refine_ls_number_restraints 2
_refine_ls_restrained_S_all 1.148
_refine_ls_R_factor_all 0.0454
_refine_ls_R_factor_gt 0.0392
_refine_ls_shift/su_max 0.000
_refine_ls_shift/su_mean 0.000
_refine_ls_structure_factor_coef Fsqd
_refine_ls_weighting_details 'calc w=1/[\s^2^(Fo^2^)+(0.0396P)^2^+0.1213P] where P=(Fo^2^+2Fc^2^)/3'
_refine_ls_weighting_scheme calc
_refine_ls_wR_factor_gt 0.0939
_refine_ls_wR_factor_ref 0.0970
_reflns_number_gt 2167
_reflns_number_total 2417
_reflns_threshold_expression >2sigma(I)
_cod_data_source_file jo300726z_si_001_4.cif
_cod_data_source_block pn060
_cod_original_sg_symbol_H-M 'P 21'
_cod_database_code 4027268

loop_
_symmetry_equiv_pos_as_xyz
'x, y, z'
'-x, y+1/2, -z'

loop_
_atom_site_label
_atom_site_type_symbol
_atom_site_fract_x
_atom_site_fract_y
_atom_site_fract_z
_atom_site_U_iso_or_equiv
_atom_site_adp_type
_atom_site_occupancy
_atom_site_symmetry_multiplicity
_atom_site_calc_flag
_atom_site_refinement_flags
_atom_site_disorder_assembly
_atom_site_disorder_group
O1 O 0.8959(2) 0.3483(3) -0.03863(12) 0.0619(5) Uani 1 1 d . . .
O2 O 0.45293(13) 0.3858(3) 0.34471(14) 0.0474(4) Uani 1 1 d . . .
O3 O 0.56954(15) 0.0759(2) 0.28525(13) 0.0400(4) Uani 1 1 d . . .
C1 C 0.8871(2) 0.3828(4) 0.06119(17) 0.0425(5) Uani 1 1 d . A .
C2 C 1.0013(2) 0.3616(4) 0.14909(17) 0.0418(5) Uani 1 1 d . . .
H2A H 1.0762 0.4620 0.1301 0.050 Uiso 1 1 calc R . .
H2B H 1.0340 0.2022 0.1532 0.050 Uiso 1 1 calc R . .
C3 C 0.94648(19) 0.4343(3) 0.26306(16) 0.0315(4) Uani 1 1 d . . .
H3 H 0.9826 0.3253 0.3218 0.038 Uiso 1 1 calc R . .
C4 C 0.79639(17) 0.3781(3) 0.23855(14) 0.0273(4) Uani 1 1 d . A .
H4 H 0.7946 0.2076 0.2342 0.033 Uiso 1 1 calc R . .
C5 C 0.68659(18) 0.4341(3) 0.31786(15) 0.0303(4) Uani 1 1 d . . .
H5A H 0.7124 0.3789 0.3945 0.036 Uiso 1 1 calc R A .
H5B H 0.6734 0.6015 0.3213 0.036 Uiso 1 1 calc R . .
C6 C 0.5577(2) 0.3186(3) 0.27454(18) 0.0350(5) Uani 1 1 d . A .
C7 C 0.5203(2) 0.3802(4) 0.15300(18) 0.0468(5) Uani 1 1 d . . .
H7A H 0.4969 0.5443 0.1487 0.056 Uiso 1 1 calc R A .
H7B H 0.4401 0.2919 0.1272 0.056 Uiso 1 1 calc R . .
C8 C 0.6322(2) 0.3327(4) 0.07416(17) 0.0461(6) Uani 1 1 d . A .
H8A H 0.6054 0.3877 -0.0024 0.055 Uiso 1 1 calc R . .
H8B H 0.6483 0.1661 0.0701 0.055 Uiso 1 1 calc R . .
C9 C 0.7608(2) 0.4537(3) 0.11692(15) 0.0334(5) Uani 1 1 d . . .
C10 C 0.7467(2) 0.7148(3) 0.10010(17) 0.0371(5) Uani 1 1 d . A .
H10A H 0.7114 0.7464 0.0233 0.056 Uiso 1 1 calc R . .
H10B H 0.8345 0.7872 0.1126 0.056 Uiso 1 1 calc R . .
H10C H 0.6853 0.7760 0.1538 0.056 Uiso 1 1 calc R . .
C11 C 0.99324(19) 0.6772(4) 0.29809(16) 0.0345(4) Uani 1 1 d . . .
H11 H 0.9827 0.7779 0.2304 0.041 Uiso 1 1 calc R . .
C12 C 0.9158(2) 0.7837(4) 0.39056(18) 0.0391(5) Uani 1 1 d . . .
H12A H 0.9065 0.6723 0.4510 0.059 Uiso 1 1 calc R . .
H12B H 0.8270 0.8295 0.3600 0.059 Uiso 1 1 calc R . .
H12C H 0.9639 0.9182 0.4205 0.059 Uiso 1 1 calc R . .
C13 C 1.1423(2) 0.6694(5) 0.3354(2) 0.0539(6) Uani 1 1 d . . .
H13A H 1.1744 0.8246 0.3516 0.081 Uiso 1 1 calc R . .
H13B H 1.1927 0.6033 0.2752 0.081 Uiso 1 1 calc R . .
H13C H 1.1548 0.5753 0.4032 0.081 Uiso 1 1 calc R . .
C141 C 0.3724(18) 0.186(2) 0.3641(17) 0.060(4) Uani 0.577(17) 1 d PD A 1
H14A H 0.3082 0.1534 0.3000 0.072 Uiso 0.577(17) 1 calc PR A 1
H14B H 0.3243 0.1987 0.4342 0.072 Uiso 0.577(17) 1 calc PR A 1
C151 C 0.4868(9) 0.0105(11) 0.3742(10) 0.061(2) Uani 0.577(17) 1 d PD A 1
H15A H 0.5362 0.0209 0.4483 0.073 Uiso 0.577(17) 1 calc PR A 1
H15B H 0.4526 -0.1470 0.3632 0.073 Uiso 0.577(17) 1 calc PR A 1
C142 C 0.397(3) 0.184(4) 0.385(2) 0.065(6) Uani 0.423(17) 1 d PD A 2
H14C H 0.2983 0.1928 0.3799 0.078 Uiso 0.423(17) 1 calc PR A 2
H14D H 0.4273 0.1584 0.4648 0.078 Uiso 0.423(17) 1 calc PR A 2
C152 C 0.4452(10) -0.0125(12) 0.3113(13) 0.052(3) Uani 0.423(17) 1 d PD A 2
H15C H 0.4542 -0.1578 0.3535 0.062 Uiso 0.423(17) 1 calc PR A 2
H15D H 0.3853 -0.0350 0.2432 0.062 Uiso 0.423(17) 1 calc PR A 2

loop_
_atom_site_aniso_label
_atom_site_aniso_U_11
_atom_site_aniso_U_22
_atom_site_aniso_U_33
_atom_site_aniso_U_23
_atom_site_aniso_U_13
_atom_site_aniso_U_12
O1 0.1108(14) 0.0448(10) 0.0327(8) -0.0059(7) 0.0269(8) 0.0018(10)
O2 0.0303(8) 0.0358(9) 0.0774(11) 0.0024(8) 0.0151(7) -0.0019(7)
O3 0.0349(8) 0.0291(9) 0.0565(9) 0.0029(7) 0.0082(7) -0.0030(6)
C1 0.0735(15) 0.0204(10) 0.0354(11) 0.0014(8) 0.0194(10) 0.0016(10)
C2 0.0480(12) 0.0309(11) 0.0486(12) 0.0034(10) 0.0218(9) 0.0047(10)
C3 0.0301(10) 0.0288(11) 0.0361(10) 0.0040(8) 0.0069(8) 0.0026(8)
C4 0.0351(10) 0.0209(9) 0.0263(9) 0.0010(7) 0.0042(7) 0.0012(8)
C5 0.0295(10) 0.0310(11) 0.0305(9) 0.0015(8) 0.0038(8) -0.0015(8)
C6 0.0290(10) 0.0275(12) 0.0486(12) 0.0014(9) 0.0038(8) -0.0001(8)
C7 0.0412(12) 0.0418(13) 0.0552(13) 0.0053(11) -0.0161(10) -0.0077(11)
C8 0.0698(16) 0.0321(13) 0.0342(10) 0.0013(9) -0.0151(10) -0.0093(10)
C9 0.0498(12) 0.0245(10) 0.0258(9) 0.0003(7) 0.0000(8) -0.0012(8)
C10 0.0518(12) 0.0264(11) 0.0327(10) 0.0036(8) -0.0016(9) 0.0014(10)
C11 0.0340(10) 0.0315(11) 0.0380(11) 0.0056(9) 0.0024(8) -0.0032(9)
C12 0.0421(12) 0.0373(12) 0.0374(11) -0.0070(8) -0.0022(9) -0.0078(9)
C13 0.0324(12) 0.0595(17) 0.0697(16) 0.0031(14) 0.0017(10) -0.0121(11)
C141 0.038(6) 0.031(4) 0.113(9) 0.003(4) 0.016(4) -0.001(3)
C151 0.058(4) 0.038(3) 0.090(6) 0.017(3) 0.031(4) 0.000(3)
C142 0.037(8) 0.060(8) 0.100(9) 0.025(7) 0.029(9) -0.004(6)
C152 0.039(4) 0.034(3) 0.085(7) 0.010(4) 0.024(4) 0.003(3)

loop_
_atom_type_symbol
_atom_type_description
_atom_type_scat_dispersion_real
_atom_type_scat_dispersion_imag
_atom_type_scat_source
C C 0.0033 0.0016 'International Tables Vol C Tables 4.2.6.8 and 6.1.1.4'
H H 0.0000 0.0000 'International Tables Vol C Tables 4.2.6.8 and 6.1.1.4'
O O 0.0106 0.0060 'International Tables Vol C Tables 4.2.6.8 and 6.1.1.4'

loop_
_exptl_crystal_face_index_h
_exptl_crystal_face_index_k
_exptl_crystal_face_index_l
_exptl_crystal_face_perp_dist
1 0 0 0.130000
-1 0 0 0.130000
0 1 0 0.030000
0 -1 0 0.030000
0 0 1 0.060000
0 0 -1 0.050000

loop_
_geom_angle_atom_site_label_1
_geom_angle_atom_site_label_2
_geom_angle_atom_site_label_3
_geom_angle
C142 O2 C6 106.7(7)
C142 O2 C141 13.7(19)
C6 O2 C141 107.8(5)
C152 O3 C6 108.4(3)
C152 O3 C151 34.8(3)
C6 O3 C151 106.4(3)
O1 C1 C2 124.9(2)
O1 C1 C9 125.5(2)
C2 C1 C9 109.62(15)
C1 C2 C3 107.02(16)
C1 C2 H2A 110.3
C3 C2 H2A 110.3
C1 C2 H2B 110.3
C3 C2 H2B 110.3
H2A C2 H2B 108.6
C11 C3 C4 121.44(16)
C11 C3 C2 111.80(16)
C4 C3 C2 99.43(15)
C11 C3 H3 107.8
C4 C3 H3 107.8
C2 C3 H3 107.8
C5 C4 C9 112.63(15)
C5 C4 C3 124.27(15)
C9 C4 C3 106.68(15)
C5 C4 H4 103.6
C9 C4 H4 103.6
C3 C4 H4 103.6
C6 C5 C4 108.78(16)
C6 C5 H5A 109.9
C4 C5 H5A 109.9
C6 C5 H5B 109.9
C4 C5 H5B 109.9
H5A C5 H5B 108.3
O3 C6 O2 106.28(16)
O3 C6 C7 109.61(17)
O2 C6 C7 109.95(17)
O3 C6 C5 110.27(17)
O2 C6 C5 108.39(17)
C7 C6 C5 112.16(17)
C6 C7 C8 113.09(17)
C6 C7 H7A 109.0
C8 C7 H7A 109.0
C6 C7 H7B 109.0
C8 C7 H7B 109.0
H7A C7 H7B 107.8
C7 C8 C9 110.13(17)
C7 C8 H8A 109.6
C9 C8 H8A 109.6
C7 C8 H8B 109.6
C9 C8 H8B 109.6
H8A C8 H8B 108.1
C1 C9 C8 115.71(18)
C1 C9 C4 100.29(16)
C8 C9 C4 109.03(16)
C1 C9 C10 106.60(17)
C8 C9 C10 110.16(18)
C4 C9 C10 114.91(16)
C9 C10 H10A 109.5
C9 C10 H10B 109.5
H10A C10 H10B 109.5
C9 C10 H10C 109.5
H10A C10 H10C 109.5
H10B C10 H10C 109.5
C12 C11 C13 109.32(18)
C12 C11 C3 114.48(16)
C13 C11 C3 109.01(19)
C12 C11 H11 107.9
C13 C11 H11 107.9
C3 C11 H11 107.9
C11 C12 H12A 109.5
C11 C12 H12B 109.5
H12A C12 H12B 109.5
C11 C12 H12C 109.5
H12A C12 H12C 109.5
H12B C12 H12C 109.5
C11 C13 H13A 109.5
C11 C13 H13B 109.5
H13A C13 H13B 109.5
C11 C13 H13C 109.5
H13A C13 H13C 109.5
H13B C13 H13C 109.5
O2 C141 C151 97.6(11)
O2 C141 H14A 112.2
C151 C141 H14A 112.2
O2 C141 H14B 112.2
C151 C141 H14B 112.2
H14A C141 H14B 109.8
O3 C151 C141 102.8(9)
O3 C151 H15A 111.2
C141 C151 H15A 111.2
O3 C151 H15B 111.2
C141 C151 H15B 111.2
H15A C151 H15B 109.1
O2 C142 C152 106.8(14)
O2 C142 H14C 110.4
C152 C142 H14C 110.4
O2 C142 H14D 110.4
C152 C142 H14D 110.4
H14C C142 H14D 108.6
O3 C152 C142 99.3(12)
O3 C152 H15C 111.9
C142 C152 H15C 111.9
O3 C152 H15D 111.9
C142 C152 H15D 111.9
H15C C152 H15D 109.6

loop_
_geom_bond_atom_site_label_1
_geom_bond_atom_site_label_2
_geom_bond_distance
O1 C1 1.214(2)
O2 C142 1.41(3)
O2 C6 1.433(2)
O2 C141 1.446(19)
O3 C152 1.400(8)
O3 C6 1.431(2)
O3 C151 1.434(6)
C1 C2 1.512(3)
C1 C9 1.520(3)
C2 C3 1.552(3)
C2 H2A 0.9900
C2 H2B 0.9900
C3 C11 1.547(3)
C3 C4 1.551(3)
C3 H3 1.0000
C4 C5 1.526(2)
C4 C9 1.538(2)
C4 H4 1.0000
C5 C6 1.522(3)
C5 H5A 0.9900
C5 H5B 0.9900
C6 C7 1.519(3)
C7 C8 1.529(3)
C7 H7A 0.9900
C7 H7B 0.9900
C8 C9 1.533(3)
C8 H8A 0.9900
C8 H8B 0.9900
C9 C10 1.547(3)
C10 H10A 0.9800
C10 H10B 0.9800
C10 H10C 0.9800
C11 C12 1.517(3)
C11 C13 1.535(3)
C11 H11 1.0000
C12 H12A 0.9800
C12 H12B 0.9800
C12 H12C 0.9800
C13 H13A 0.9800
C13 H13B 0.9800
C13 H13C 0.9800
C141 C151 1.540(12)
C141 H14A 0.9900
C141 H14B 0.9900
C151 H15A 0.9900
C151 H15B 0.9900
C142 C152 1.540(15)
C142 H14C 0.9900
C142 H14D 0.9900
C152 H15C 0.9900
C152 H15D 0.9900

loop_
_geom_torsion_atom_site_label_1
_geom_torsion_atom_site_label_2
_geom_torsion_atom_site_label_3
_geom_torsion_atom_site_label_4
_geom_torsion
O1 C1 C2 C3 176.9(2)
C9 C1 C2 C3 -3.1(2)
C1 C2 C3 C11 -103.60(19)
C1 C2 C3 C4 25.9(2)
C11 C3 C4 C5 -51.3(3)
C2 C3 C4 C5 -174.21(18)
C11 C3 C4 C9 82.3(2)
C2 C3 C4 C9 -40.57(19)
C9 C4 C5 C6 58.0(2)
C3 C4 C5 C6 -170.65(17)
C152 O3 C6 O2 27.6(7)
C151 O3 C6 O2 -8.8(6)
C152 O3 C6 C7 -91.1(7)
C151 O3 C6 C7 -127.6(6)
C152 O3 C6 C5 144.9(7)
C151 O3 C6 C5 108.5(6)
C142 O2 C6 O3 -5.9(13)
C141 O2 C6 O3 -20.2(8)
C142 O2 C6 C7 112.7(13)
C141 O2 C6 C7 98.4(9)
C142 O2 C6 C5 -124.4(13)
C141 O2 C6 C5 -138.7(8)
C4 C5 C6 O3 68.3(2)
C4 C5 C6 O2 -175.78(15)
C4 C5 C6 C7 -54.2(2)
O3 C6 C7 C8 -68.5(2)
O2 C6 C7 C8 175.02(17)
C5 C6 C7 C8 54.3(2)
C6 C7 C8 C9 -54.6(2)
O1 C1 C9 C8 41.5(3)
C2 C1 C9 C8 -138.54(18)
O1 C1 C9 C4 158.6(2)
C2 C1 C9 C4 -21.5(2)
O1 C1 C9 C10 -81.4(3)
C2 C1 C9 C10 98.59(19)
C7 C8 C9 C1 167.81(17)
C7 C8 C9 C4 55.7(2)
C7 C8 C9 C10 -71.2(2)
C5 C4 C9 C1 178.52(17)
C3 C4 C9 C1 38.90(19)
C5 C4 C9 C8 -59.5(2)
C3 C4 C9 C8 160.85(17)
C5 C4 C9 C10 64.7(2)
C3 C4 C9 C10 -75.0(2)
C4 C3 C11 C12 47.7(2)
C2 C3 C11 C12 164.57(17)
C4 C3 C11 C13 170.52(17)
C2 C3 C11 C13 -72.7(2)
C142 O2 C141 C151 -50(4)
C6 O2 C141 C151 37.9(13)
C152 O3 C151 C141 -66.6(12)
C6 O3 C151 C141 32.2(12)
O2 C141 C151 O3 -42.3(14)
C6 O2 C142 C152 -16(2)
C141 O2 C142 C152 81(5)
C6 O3 C152 C142 -34.9(16)
C151 O3 C152 C142 57.5(15)
O2 C142 C152 O3 31(2)

loop_
_reflns_scale_group_code
_reflns_scale_meas_F
1 1.0
